data_7241904
loop_
_publ_author_name
'P\'erez, Hiram'
'Di Santo, Alejandro'
'Piro, Oscar E.'
'Echeverr\'ia, Gustavo A.'
'Cano, A.'
'Gonz\'alez, M.'
'Rodr\'iguez-Hern\'andez, J.'
'Ben Altabef, A.'
'Frontera, Antonio'
'Gil, Diego M.'

_publ_section_title
;
 A first exploration of isostructurality in transition metal
 nitroprussides: X-ray analysis, magnetic properties and DFT calculations
;
_journal_issue 5
_journal_name_full CrystEngComm
_journal_page_first 1158
_journal_page_last 1171
_journal_paper_doi 10.1039/D0CE01596B
_journal_volume 23
_journal_year 2021
_chemical_formula_sum 'C13 H12 Fe N10 O Zn'
_chemical_formula_weight 445.55
_chemical_name_systematic catena-[tetrakis(u-cyano)-cyano-bis(1-methylimidazole)-nitrosyl-iron-zinc]
_space_group_crystal_system orthorhombic
_space_group_IT_number 61
_space_group_name_Hall '-P 2ac 2ab'
_space_group_name_H-M_alt 'P b c a'
_atom_sites_solution_hydrogens geom
_atom_sites_solution_primary dual
_atom_sites_solution_secondary difmap
_audit_creation_method SHELXL-2014/7
_audit_update_record
;
2020-10-03 deposited with the CCDC.	2020-12-15 downloaded from the CCDC.
;
_cell_angle_alpha 90
_cell_angle_beta 90
_cell_angle_gamma 90
_cell_formula_units_Z 8
_cell_length_a 14.8493(11)
_cell_length_b 14.4980(10)
_cell_length_c 16.5461(12)
_cell_measurement_reflns_used 1136
_cell_measurement_temperature 297(2)
_cell_measurement_theta_max 28.5230
_cell_measurement_theta_min 3.6480
_cell_volume 3562.1(4)
_computing_cell_refinement
;
CrysAlisPro, Agilent Technologies,
Version 1.171.37.31 (release 14-01-2014 CrysAlis171 .NET)
(compiled Jan 14 2014,18:38:05)
;
_computing_data_collection
;
CrysAlisPro, Agilent Technologies,
Version 1.171.37.31 (release 14-01-2014 CrysAlis171 .NET)
(compiled Jan 14 2014,18:38:05)
;
_computing_data_reduction
;
CrysAlisPro, Agilent Technologies,
Version 1.171.37.31 (release 14-01-2014 CrysAlis171 .NET)
(compiled Jan 14 2014,18:38:05)
;
_computing_molecular_graphics 'ORTEP-3 (Farrugia, 1997)'
_computing_publication_material 'SHELXL-2014/7 (Sheldrick, 2014)'
_computing_structure_refinement 'SHELXL-2014/7 (Sheldrick, 2014)'
_computing_structure_solution 'SHELXT (Sheldrick, 2015)'
_diffrn_ambient_temperature 297(2)
_diffrn_detector 'CCD plate'
_diffrn_detector_area_resol_mean 16.0604
_diffrn_detector_type Eos
_diffrn_measured_fraction_theta_full 0.851
_diffrn_measured_fraction_theta_max 0.842
_diffrn_measurement_device 'four-circle diffractometer'
_diffrn_measurement_device_type 'Xcalibur, Eos, Gemini'
_diffrn_radiation_monochromator graphite
_diffrn_radiation_probe x-ray
_diffrn_radiation_type 'Mo K\a'
_diffrn_radiation_wavelength 0.71073
_diffrn_reflns_av_R_equivalents 0.0883
_diffrn_reflns_av_unetI/netI 0.1318
_diffrn_reflns_Laue_measured_fraction_full 0.851
_diffrn_reflns_Laue_measured_fraction_max 0.842
_diffrn_reflns_limit_h_max 12
_diffrn_reflns_limit_h_min -17
_diffrn_reflns_limit_k_max 17
_diffrn_reflns_limit_k_min -11
_diffrn_reflns_limit_l_max 19
_diffrn_reflns_limit_l_min -20
_diffrn_reflns_number 7971
_diffrn_reflns_point_group_measured_fraction_full 0.851
_diffrn_reflns_point_group_measured_fraction_max 0.842
_diffrn_reflns_theta_full 25.242
_diffrn_reflns_theta_max 25.994
_diffrn_reflns_theta_min 2.810
_diffrn_source 'Enhance (Mo) X-ray Source'
_exptl_absorpt_coefficient_mu 2.186
_exptl_absorpt_correction_T_max 1.00000
_exptl_absorpt_correction_T_min 0.78636
_exptl_absorpt_correction_type multi-scan
_exptl_absorpt_process_details
;
CrysAlisPro, Agilent Technologies,
Version 1.171.37.31 (release 14-01-2014 CrysAlis171 .NET)
(compiled Jan 14 2014,18:38:05)
Empirical absorption correction using spherical harmonics,
implemented in SCALE3 ABSPACK scaling algorithm.
;
_exptl_crystal_colour brown
_exptl_crystal_density_diffrn 1.662
_exptl_crystal_description fragment
_exptl_crystal_F_000 1792
_exptl_crystal_recrystallization_method
'Crystals obtained employing a U-shaped tube by inter-diffusion of a sodium nitroprusside aqueous solution in one arm of the tube with a 1-methylimidazole solution of the metal chloride salt in the other arm.'
_exptl_crystal_size_max 0.122
_exptl_crystal_size_mid 0.108
_exptl_crystal_size_min 0.059
_refine_diff_density_max 1.301
_refine_diff_density_min -0.601
_refine_diff_density_rms 0.113
_refine_ls_extinction_method none
_refine_ls_goodness_of_fit_ref 0.762
_refine_ls_hydrogen_treatment constr
_refine_ls_matrix_type full
_refine_ls_number_parameters 237
_refine_ls_number_reflns 2946
_refine_ls_number_restraints 0
_refine_ls_restrained_S_all 0.762
_refine_ls_R_factor_all 0.1220
_refine_ls_R_factor_gt 0.0492
_refine_ls_shift/su_max 0.013
_refine_ls_shift/su_mean 0.000
_refine_ls_structure_factor_coef Fsqd
_refine_ls_weighting_details 'w=1/[\s^2^(Fo^2^)+(0.0426P)^2^] where P=(Fo^2^+2Fc^2^)/3'
_refine_ls_weighting_scheme calc
_refine_ls_wR_factor_gt 0.0928
_refine_ls_wR_factor_ref 0.1048
_reflns_Friedel_coverage 0.000
_reflns_number_gt 1267
_reflns_number_total 2946
_reflns_threshold_expression 'I > 2\s(I)'
_cod_data_source_file d0ce01596b2.cif
_cod_data_source_block shelx_CCDC3
_cod_depositor_comments 'Adding full bibliography for 7241902--7241906.cif.'
_cod_database_code 7241904
_shelx_shelxl_version_number 2014/7
_shelx_space_group_comment
;
The symmetry employed for this shelxl refinement is uniquely defined
by the following loop, which should always be used as a source of
symmetry information in preference to the above space-group names.
They are only intended as comments.
;
_cell_oxdiff_twin_number 2
_shelx_estimated_absorpt_t_min 0.776
_shelx_estimated_absorpt_t_max 0.882

loop_
_space_group_symop_operation_xyz
'x, y, z'
'-x+1/2, -y, z+1/2'
'-x, y+1/2, -z+1/2'
'x+1/2, -y+1/2, -z'
'-x, -y, -z'
'x-1/2, y, -z-1/2'
'x, -y-1/2, z-1/2'
'-x-1/2, y-1/2, z'

loop_
_atom_site_label
_atom_site_type_symbol
_atom_site_fract_x
_atom_site_fract_y
_atom_site_fract_z
_atom_site_U_iso_or_equiv
_atom_site_adp_type
_atom_site_occupancy
_atom_site_site_symmetry_order
_atom_site_calc_flag
_atom_site_refinement_flags_posn
_atom_site_refinement_flags_adp
_atom_site_refinement_flags_occupancy
_atom_site_disorder_assembly
_atom_site_disorder_group
C1 C 0.3376(5) 0.3812(4) 0.2447(3) 0.0162(14) Uani 1 1 d . . . . .
C2 C 0.3377(5) 0.1931(4) 0.2496(3) 0.0175(15) Uani 1 1 d . . . . .
C3 C 0.1527(5) 0.1950(4) 0.2141(3) 0.0185(16) Uani 1 1 d . . . . .
C4 C 0.1567(5) 0.3811(4) 0.2124(3) 0.0167(16) Uani 1 1 d . . . . .
C5 C 0.2728(5) 0.2822(4) 0.1239(3) 0.0205(16) Uani 1 1 d . . . . .
C11 C 0.5110(5) 0.4111(5) 0.0914(4) 0.037(2) Uani 1 1 d . . . . .
H11 H 0.4624 0.3747 0.1067 0.045 Uiso 1 1 calc R U . . .
C12 C 0.5621(5) 0.3973(5) 0.0252(4) 0.0310(19) Uani 1 1 d . . . . .
H12 H 0.5553 0.3503 -0.0126 0.037 Uiso 1 1 calc R U . . .
C13 C 0.6096(6) 0.5158(4) 0.0899(3) 0.0311(19) Uani 1 1 d . . . . .
H13 H 0.6445 0.5669 0.1032 0.037 Uiso 1 1 calc R U . . .
C14 C 0.6969(6) 0.4760(5) -0.0369(4) 0.049(2) Uani 1 1 d . . . . .
H14A H 0.7287 0.4189 -0.0439 0.074 Uiso 1 1 calc R U . . .
H14B H 0.7379 0.5226 -0.0185 0.074 Uiso 1 1 calc R U . . .
H14C H 0.6710 0.4946 -0.0875 0.074 Uiso 1 1 calc R U . . .
C21 C 0.3943(6) 0.5798(5) 0.4065(4) 0.041(2) Uani 1 1 d . . . . .
H21 H 0.3396 0.5600 0.3852 0.049 Uiso 1 1 calc R U . . .
C22 C 0.4045(7) 0.6124(6) 0.4812(4) 0.047(2) Uani 1 1 d . . . . .
H22 H 0.3598 0.6199 0.5200 0.056 Uiso 1 1 calc R U . . .
C23 C 0.5322(6) 0.6108(5) 0.4171(3) 0.035(2) Uani 1 1 d . . . . .
H23 H 0.5932 0.6179 0.4060 0.042 Uiso 1 1 calc R U . . .
C24 C 0.5399(6) 0.6683(5) 0.5596(3) 0.049(3) Uani 1 1 d . . . . .
H24A H 0.5827 0.7140 0.5428 0.073 Uiso 1 1 calc R U . . .
H24B H 0.5707 0.6189 0.5866 0.073 Uiso 1 1 calc R U . . .
H24C H 0.4971 0.6957 0.5959 0.073 Uiso 1 1 calc R U . . .
N N 0.2232(4) 0.2892(4) 0.3357(2) 0.0267(14) Uani 1 1 d . . . . .
N1 N 0.3920(4) 0.4354(4) 0.2500(2) 0.0244(14) Uani 1 1 d . . . . .
N2 N 0.3922(4) 0.1401(4) 0.2578(2) 0.0254(14) Uani 1 1 d . . . . .
N3 N 0.0988(4) 0.1415(4) 0.2045(3) 0.0254(14) Uani 1 1 d . . . . .
N4 N 0.1036(5) 0.4364(4) 0.2023(3) 0.0290(15) Uani 1 1 d . . . . .
N5 N 0.2939(4) 0.2795(4) 0.0575(3) 0.0395(17) Uani 1 1 d . . . . .
N11 N 0.5415(4) 0.4870(3) 0.1330(3) 0.0209(14) Uani 1 1 d . . . . .
N12 N 0.6237(4) 0.4633(4) 0.0243(2) 0.0269(14) Uani 1 1 d . . . . .
N21 N 0.4729(4) 0.5788(3) 0.3655(3) 0.0246(15) Uani 1 1 d . . . . .
N22 N 0.4929(5) 0.6322(4) 0.4890(3) 0.0341(16) Uani 1 1 d . . . . .
O O 0.2129(4) 0.2899(4) 0.4032(2) 0.066(2) Uani 1 1 d . . . . .
Fe Fe 0.24470(7) 0.28717(5) 0.23834(3) 0.0141(2) Uani 1 1 d . . . . .
Zn Zn 0.50110(7) 0.53730(4) 0.24679(4) 0.0181(2) Uani 1 1 d . . . . .

loop_
_atom_site_aniso_label
_atom_site_aniso_U_11
_atom_site_aniso_U_22
_atom_site_aniso_U_33
_atom_site_aniso_U_23
_atom_site_aniso_U_13
_atom_site_aniso_U_12
C1 0.007(4) 0.019(4) 0.022(3) -0.004(2) 0.001(3) -0.003(3)
C2 0.015(4) 0.015(4) 0.023(3) 0.005(2) 0.002(3) 0.003(3)
C3 0.004(4) 0.029(5) 0.022(3) 0.005(3) 0.005(3) -0.003(3)
C4 0.008(5) 0.019(4) 0.023(3) -0.001(3) -0.003(3) 0.001(3)
C5 0.012(5) 0.017(3) 0.033(3) -0.004(2) 0.002(3) 0.004(3)
C11 0.026(6) 0.041(5) 0.044(4) -0.005(3) 0.003(4) -0.014(4)
C12 0.025(6) 0.025(4) 0.043(4) -0.014(3) 0.009(4) -0.006(4)
C13 0.040(6) 0.025(4) 0.029(3) -0.009(3) -0.001(4) -0.002(4)
C14 0.052(7) 0.053(5) 0.042(4) -0.005(3) 0.018(4) -0.013(5)
C21 0.011(6) 0.069(6) 0.041(4) -0.011(3) -0.005(4) -0.005(4)
C22 0.022(6) 0.071(6) 0.047(4) -0.014(4) 0.019(4) 0.003(5)
C23 0.029(6) 0.046(5) 0.030(3) -0.001(3) 0.010(4) -0.010(4)
C24 0.057(7) 0.061(5) 0.028(3) 0.002(3) -0.011(4) -0.018(5)
N 0.024(4) 0.027(3) 0.029(2) 0.001(2) 0.005(2) 0.001(3)
N1 0.017(4) 0.023(3) 0.033(3) -0.005(2) 0.001(3) -0.004(3)
N2 0.029(4) 0.022(3) 0.026(2) 0.007(2) 0.001(3) 0.007(3)
N3 0.014(4) 0.027(4) 0.036(3) -0.001(2) 0.003(3) -0.005(3)
N4 0.028(5) 0.022(3) 0.038(3) -0.002(2) -0.002(3) 0.005(3)
N5 0.035(5) 0.052(4) 0.031(3) -0.005(3) 0.000(3) 0.014(4)
N11 0.016(4) 0.018(3) 0.028(2) -0.004(2) 0.003(3) -0.006(3)
N12 0.024(4) 0.029(3) 0.028(2) 0.000(2) 0.006(3) -0.002(3)
N21 0.017(4) 0.024(3) 0.033(3) -0.002(2) 0.007(3) 0.001(3)
N22 0.046(5) 0.036(3) 0.020(3) -0.001(2) -0.002(3) -0.005(4)
O 0.082(6) 0.089(4) 0.027(2) -0.003(2) 0.006(3) 0.018(5)
Fe 0.0088(5) 0.0113(4) 0.0223(3) 0.0000(3) -0.0005(4) -0.0010(6)
Zn 0.0108(4) 0.0160(3) 0.0276(3) -0.0028(3) 0.0008(3) -0.0011(4)

loop_
_atom_type_symbol
_atom_type_description
_atom_type_scat_dispersion_real
_atom_type_scat_dispersion_imag
_atom_type_scat_source
C C 0.0033 0.0016 'International Tables Vol C Tables 4.2.6.8 and 6.1.1.4'
H H 0.0000 0.0000 'International Tables Vol C Tables 4.2.6.8 and 6.1.1.4'
N N 0.0061 0.0033 'International Tables Vol C Tables 4.2.6.8 and 6.1.1.4'
O O 0.0106 0.0060 'International Tables Vol C Tables 4.2.6.8 and 6.1.1.4'
Fe Fe 0.3463 0.8444 'International Tables Vol C Tables 4.2.6.8 and 6.1.1.4'
Zn Zn 0.2839 1.4301 'International Tables Vol C Tables 4.2.6.8 and 6.1.1.4'

loop_
_geom_angle_atom_site_label_1
_geom_angle_atom_site_label_2
_geom_angle_atom_site_label_3
_geom_angle
_geom_angle_site_symmetry_1
_geom_angle_site_symmetry_3
_geom_angle_publ_flag
N1 C1 Fe 178.6(5) . . ?
N2 C2 Fe 178.3(6) . . ?
N3 C3 Fe 176.2(5) . . ?
N4 C4 Fe 175.5(5) . . ?
N5 C5 Fe 176.5(6) . . ?
C12 C11 N11 110.0(7) . . ?
N12 C12 C11 106.9(5) . . ?
N11 C13 N12 112.4(6) . . ?
C22 C21 N21 111.8(7) . . ?
C21 C22 N22 106.0(7) . . ?
N21 C23 N22 111.2(7) . . ?
O N Fe 176.6(5) . . ?
C1 N1 Zn 173.9(5) . . ?
C2 N2 Zn 171.1(4) . 3_645 ?
C3 N3 Zn 153.6(5) . 8_655 ?
C4 N4 Zn 149.8(4) . 6_556 ?
C13 N11 C11 103.7(5) . . ?
C13 N11 Zn 126.7(4) . . ?
C11 N11 Zn 129.1(5) . . ?
C12 N12 C13 107.1(6) . . ?
C12 N12 C14 126.8(5) . . ?
C13 N12 C14 126.2(6) . . ?
C23 N21 C21 104.5(5) . . ?
C23 N21 Zn 125.2(5) . . ?
C21 N21 Zn 130.3(5) . . ?
C23 N22 C22 106.5(6) . . ?
C23 N22 C24 125.2(8) . . ?
C22 N22 C24 128.2(6) . . ?
N Fe C2 93.2(2) . . ?
N Fe C1 94.2(2) . . ?
C2 Fe C1 89.0(3) . . ?
N Fe C3 94.5(3) . . ?
C2 Fe C3 92.1(3) . . ?
C1 Fe C3 171.2(2) . . ?
N Fe C4 94.3(2) . . ?
C2 Fe C4 172.5(2) . . ?
C1 Fe C4 89.9(2) . . ?
C3 Fe C4 87.9(2) . . ?
N Fe C5 178.4(3) . . ?
C2 Fe C5 85.2(2) . . ?
C1 Fe C5 85.8(2) . . ?
C3 Fe C5 85.7(2) . . ?
C4 Fe C5 87.4(2) . . ?
N21 Zn N11 173.6(2) . . ?
N21 Zn N2 88.94(19) . 3_655 ?
N11 Zn N2 89.93(19) . 3_655 ?
N21 Zn N1 91.33(19) . . ?
N11 Zn N1 89.92(19) . . ?
N2 Zn N1 178.9(2) 3_655 . ?
N21 Zn N3 88.06(19) . 8_665 ?
N11 Zn N3 98.26(18) . 8_665 ?
N2 Zn N3 90.5(2) 3_655 8_665 ?
N1 Zn N3 88.4(2) . 8_665 ?
N21 Zn N4 88.39(19) . 6_656 ?
N11 Zn N4 85.28(19) . 6_656 ?
N2 Zn N4 88.0(2) 3_655 6_656 ?
N1 Zn N4 93.0(2) . 6_656 ?
N3 Zn N4 176.19(18) 8_665 6_656 ?

loop_
_geom_bond_atom_site_label_1
_geom_bond_atom_site_label_2
_geom_bond_distance
_geom_bond_site_symmetry_2
_geom_bond_publ_flag
C1 N1 1.131(8) . ?
C1 Fe 1.942(7) . ?
C2 N2 1.125(8) . ?
C2 Fe 1.950(7) . ?
C3 N3 1.126(8) . ?
C3 Fe 1.953(7) . ?
C4 N4 1.137(7) . ?
C4 Fe 1.935(7) . ?
C5 N5 1.142(6) . ?
C5 Fe 1.941(5) . ?
C11 C12 1.347(9) . ?
C11 N11 1.374(7) . ?
C12 N12 1.324(8) . ?
C13 N11 1.307(8) . ?
C13 N12 1.343(7) . ?
C14 N12 1.496(9) . ?
C21 C22 1.331(9) . ?
C21 N21 1.351(9) . ?
C22 N22 1.350(10) . ?
C23 N21 1.312(8) . ?
C23 N22 1.362(8) . ?
C24 N22 1.458(8) . ?
N O 1.127(5) . ?
N Fe 1.643(4) . ?
N1 Zn 2.192(6) . ?
N2 Zn 2.176(6) 3_645 ?
N3 Zn 2.230(6) 8_655 ?
N4 Zn 2.273(6) 6_556 ?
N11 Zn 2.106(5) . ?
N21 Zn 2.096(5) . ?
Zn N2 2.176(6) 3_655 ?
Zn N3 2.230(6) 8_665 ?
Zn N4 2.273(6) 6_656 ?

loop_
_geom_hbond_atom_site_label_D
_geom_hbond_atom_site_label_H
_geom_hbond_atom_site_label_A
_geom_hbond_distance_DH
_geom_hbond_distance_HA
_geom_hbond_distance_DA
_geom_hbond_angle_DHA
_geom_hbond_site_symmetry_A
C13 H13 N2 0.93 2.59 3.098(7) 114.8 3_655
C24 H24A N5 0.96 2.65 3.529(10) 152.6 3_655

loop_
_cell_oxdiff_twin_id
_cell_oxdiff_twin_matrix_11
_cell_oxdiff_twin_matrix_12
_cell_oxdiff_twin_matrix_13
_cell_oxdiff_twin_matrix_21
_cell_oxdiff_twin_matrix_22
_cell_oxdiff_twin_matrix_23
_cell_oxdiff_twin_matrix_31
_cell_oxdiff_twin_matrix_32
_cell_oxdiff_twin_matrix_33
1 1.0000 0.0000 0.0000 0.0000 1.0000 0.0000 0.0000 0.0000 1.0000
2 1.0004 0.0012 0.0008 -0.0069 -0.9972 0.0328 0.0026 -0.0512 -0.9998
